data_1529020
loop_
_publ_author_name
'Yamane, H.'
'Tanimura, R.'
'Takahashi, J.'
'Yamada, T.'
'Shimada, M.'
'Kajiwara, T.'

_publ_section_title
;
 Synthesis and crystal structures of Ca Y2 Ge3 O10 and Ca Y2 Ge4 O12
;
_journal_name_full 'Journal of Solid State Chemistry'
_journal_page_first 289
_journal_page_last 295
_journal_volume 179
_journal_year 2006
_chemical_formula_sum 'Ca Ge3 O10 Y2'
_chemical_name_systematic 'Ca Y2 Ge3 O10'
_space_group_IT_number 14
_symmetry_space_group_name_Hall '-P 2ybc'
_symmetry_space_group_name_H-M 'P 1 21/c 1'
_cell_angle_alpha 90
_cell_angle_beta 109.14
_cell_angle_gamma 90
_cell_formula_units_Z 4
_cell_length_a 6.906
_cell_length_b 6.8329
_cell_length_c 18.752
_cell_volume 835.954
_citation_journal_id_ASTM JSSCBI
_cod_data_source_file Yamane_JSSCBI_2006_1114.cif
_cod_data_source_block Ca1Ge3O10Y2
_cod_original_cell_volume 835.9542
_cod_original_formula_sum 'Ca1 Ge3 O10 Y2'
_cod_database_code 1529020

loop_
_symmetry_equiv_pos_as_xyz
x,y,z
-x,y+1/2,-z+1/2
-x,-y,-z
x,-y-1/2,z-1/2

loop_
_atom_site_label
_atom_site_type_symbol
_atom_site_fract_x
_atom_site_fract_y
_atom_site_fract_z
_atom_site_occupancy
_atom_site_U_iso_or_equiv
O10 O-2 0.6402 0.3211 0.04018 1 0.0
Y2 Y+3 0.58216 0.23583 0.41494 0.538 0.0
Ca2 Ca+2 0.58216 0.23583 0.41494 0.462 0.0
O2 O-2 0.0642 0.72 0.0458 1 0.0
O9 O-2 0.5272 0.0484 0.14534 1 0.0
Y3 Y+3 0.12931 0.1295 0.25344 0.912 0.0
Ca1 Ca+2 0.02486 0.90193 0.41511 0.45 0.0
Ge2 Ge+4 0.45333 0.22806 0.07202 1 0.0
O5 O-2 0.2121 0.2027 0.3789 1 0.0
O6 O-2 0.3031 0.0554 0.0054 1 0.0
O7 O-2 0.3055 0.4145 0.0862 1 0.0
O8 O-2 0.4801 0.1684 0.2854 1 0.0
O4 O-2 0.1874 0.8101 0.2687 1 0.0
Ge1 Ge+4 0.09835 0.37214 0.42449 1 0.0
O3 O-2 0.1463 0.4498 0.21541 1 0.0
Ge3 Ge+4 0.65671 0.1188 0.24122 1 0.0
O1 O-2 0.0165 0.0775 0.12619 1 0.0
Ca3 Ca+2 0.12931 0.1295 0.25344 0.088 0.0
Y1 Y+3 0.02486 0.90193 0.41511 0.55 0.0
